data_7706566
loop_
_publ_author_name
'Wang, Run-Guo'
'Meng, Yin-Shan'
'Gao, Fang-Fang'
'Gao, Wan-Qing'
'Liu, Chun-Hua'
'Li, Anyang'
'Liu, Tao'
'Zhu, Yuan-Yuan'

_publ_section_title
;
 Ligand symmetry significantly affects spin crossover behaviour in
 isomeric [Fe(pybox)<sub>2</sub>]<sup>2+</sup> complexes.
;
_journal_issue 9
_journal_name_full 'Dalton transactions (Cambridge, England : 2003)'
_journal_page_first 3369
_journal_page_last 3378
_journal_paper_doi 10.1039/d0dt03978k
_journal_volume 50
_journal_year 2021
_chemical_compound_source no
_chemical_formula_moiety 'C46 H38 Fe N6 O4, 2(Cl O4)'
_chemical_formula_sum 'C46 H38 Cl2 Fe N6 O12'
_chemical_formula_weight 993.57
_chemical_name_common 1(ClO4)-296K
_chemical_name_systematic 1(ClO4)-296K
_space_group_crystal_system monoclinic
_space_group_IT_number 15
_space_group_name_Hall '-C 2yc'
_space_group_name_H-M_alt 'C 1 2/c 1'
_atom_sites_solution_hydrogens geom
_atom_sites_solution_primary dual
_audit_creation_date 2021-01-20
_audit_creation_method
;
Olex2 1.3
(compiled 2020.11.12 svn.r5f609507 for OlexSys, GUI svn.r6226)
;
_audit_update_record
;
2021-01-20 deposited with the CCDC.	2021-01-27 downloaded from the CCDC.
;
_cell_angle_alpha 90
_cell_angle_beta 118.425(2)
_cell_angle_gamma 90
_cell_formula_units_Z 8
_cell_length_a 42.453(5)
_cell_length_b 11.2220(12)
_cell_length_c 21.261(2)
_cell_measurement_reflns_used 9876
_cell_measurement_temperature 296.15
_cell_measurement_theta_max 24.027
_cell_measurement_theta_min 2.179
_cell_volume 8907.8(17)
_computing_cell_refinement 'SAINT v8.34A (Bruker, 2013)'
_computing_data_collection 'SAINT v8.34A (Bruker, 2013)'
_computing_data_reduction 'SAINT v8.34A (Bruker, 2013)'
_computing_molecular_graphics 'Olex2 1.3 (Dolomanov et al., 2009)'
_computing_publication_material 'Olex2 1.3 (Dolomanov et al., 2009)'
_computing_structure_refinement 'SHELXL 2018/3 (Sheldrick, 2015)'
_computing_structure_solution 'SHELXT 2014/5 (Sheldrick, 2014)'
_diffrn_ambient_temperature 296.15
_diffrn_measured_fraction_theta_full 0.999
_diffrn_measured_fraction_theta_max 0.998
_diffrn_measurement_device_type 'CCD area detector'
_diffrn_measurement_method 'phi and omega scans'
_diffrn_radiation_monochromator graphite
_diffrn_radiation_type MoK\a
_diffrn_radiation_wavelength 0.71073
_diffrn_reflns_av_R_equivalents 0.0452
_diffrn_reflns_av_unetI/netI 0.0248
_diffrn_reflns_Laue_measured_fraction_full 0.999
_diffrn_reflns_Laue_measured_fraction_max 0.998
_diffrn_reflns_limit_h_max 50
_diffrn_reflns_limit_h_min -52
_diffrn_reflns_limit_k_max 13
_diffrn_reflns_limit_k_min -13
_diffrn_reflns_limit_l_max 26
_diffrn_reflns_limit_l_min -26
_diffrn_reflns_number 67060
_diffrn_reflns_point_group_measured_fraction_full 0.999
_diffrn_reflns_point_group_measured_fraction_max 0.998
_diffrn_reflns_theta_full 25.242
_diffrn_reflns_theta_max 26.022
_diffrn_reflns_theta_min 1.895
_diffrn_source 'kappa X8 APEX II Bruker ICMMO'
_diffrn_source_current 30.0
_diffrn_source_power 1.5
_diffrn_source_voltage 50.0
_exptl_absorpt_coefficient_mu 0.530
_exptl_absorpt_correction_T_max 0.7456
_exptl_absorpt_correction_T_min 0.6729
_exptl_absorpt_correction_type multi-scan
_exptl_absorpt_process_details
;
SADABS-2014/5 (Bruker,2014/5) was used for absorption correction.
wR2(int) was 0.0993 before and 0.0410 after correction.
The Ratio of minimum to maximum transmission is 0.9025.
The \l/2 correction factor is 0.00150.
;
_exptl_crystal_colour 'dark red'
_exptl_crystal_density_diffrn 1.482
_exptl_crystal_description block
_exptl_crystal_F_000 4096
_exptl_crystal_preparation 'Magnetic properties'
_exptl_crystal_recrystallization_method 'Re-crystallisation from solvent: acetonitrile and ether'
_exptl_crystal_size_max 0.25
_exptl_crystal_size_mid 0.20
_exptl_crystal_size_min 0.16
_refine_diff_density_max 0.474
_refine_diff_density_min -0.278
_refine_diff_density_rms 0.058
_refine_ls_extinction_method none
_refine_ls_goodness_of_fit_ref 1.160
_refine_ls_hydrogen_treatment constr
_refine_ls_matrix_type full
_refine_ls_number_parameters 696
_refine_ls_number_reflns 8752
_refine_ls_number_restraints 136
_refine_ls_restrained_S_all 1.194
_refine_ls_R_factor_all 0.0864
_refine_ls_R_factor_gt 0.0601
_refine_ls_shift/su_max 0.001
_refine_ls_shift/su_mean 0.000
_refine_ls_structure_factor_coef Fsqd
_refine_ls_weighting_details 'w=1/[\s^2^(Fo^2^)+(0.0270P)^2^+29.7906P] where P=(Fo^2^+2Fc^2^)/3'
_refine_ls_weighting_scheme calc
_refine_ls_wR_factor_gt 0.1183
_refine_ls_wR_factor_ref 0.1363
_reflns_Friedel_coverage 0.000
_reflns_number_gt 6749
_reflns_number_total 8752
_reflns_threshold_expression 'I > 2\s(I)'
_cod_data_source_file d0dt03978k2.cif
_cod_data_source_block 2045167
_cod_depositor_comments 'Adding full bibliography for 7706562--7706567.cif.'
_cod_original_cell_volume 8907.7(17)
_cod_database_code 7706566
_shelx_shelxl_version_number 2018/3
_shelx_space_group_comment
;
The symmetry employed for this shelxl refinement is uniquely defined
by the following loop, which should always be used as a source of
symmetry information in preference to the above space-group names.
They are only intended as comments.
;
_exptl_absorpt_special_details 'SADABS; Bruker, 2000'
_olex2_refinement_description
;
1. Fixed Uiso
 At 1.2 times of:
  All C(H) groups, All C(H,H) groups
2. Restrained distances
 Cl1-O5 \\sim Cl1-O6 \\sim Cl1-O7 \\sim Cl1-O8
 with sigma of 0.01
 Cl1-O5 \\sim Cl1A-O5A
 with sigma of 0.02
 O11-O9 \\sim O11A-O9A
 with sigma of 0.04
 Cl1-O6 \\sim Cl1A-O6A
 with sigma of 0.02
 O10-O11 \\sim O10A-O11A
 with sigma of 0.04
 Cl1-O7 \\sim Cl1A-O7A
 with sigma of 0.02
 Cl1-O8 \\sim Cl1A-O8A
 with sigma of 0.02
 Cl2-O10 \\sim Cl2A-O10A
 with sigma of 0.02
 Cl2-O11 \\sim Cl2A-O11A
 with sigma of 0.02
 O10-O12 \\sim O10A-O12A
 with sigma of 0.04
 Cl2-O9 \\sim Cl2A-O9A
 with sigma of 0.02
 Cl2-O12 \\sim Cl2A-O12A
 with sigma of 0.02
 O10-O9 \\sim O10A-O9A
 with sigma of 0.04
 O11-O12 \\sim O11A-O12A
 with sigma of 0.04
 O9-O12 \\sim O9A-O12A
 with sigma of 0.04
 O6-O7 \\sim O6A-O7A
 with sigma of 0.04
 O5-O8 \\sim O5A-O8A
 with sigma of 0.04
 O5-O6 \\sim O5A-O6A
 with sigma of 0.04
 O5-O7 \\sim O5A-O7A
 with sigma of 0.04
 O6-O8 \\sim O6A-O8A
 with sigma of 0.04
 O7-O8 \\sim O7A-O8A
 with sigma of 0.04
3. Uiso/Uaniso restraints and constraints
Cl1 \\sim Cl1A: within 2A with sigma of 0.005 and sigma for terminal atoms of
0.02 within 2A
4. Rigid body (RIGU) restrains
 O5A, Cl1A, O6A, O7A, O8A
 with sigma for 1-2 distances of 0.001 and sigma for 1-3 distances of 0.001
 O5, Cl1, O6, O7, O8
 with sigma for 1-2 distances of 0.001 and sigma for 1-3 distances of 0.001
 O9A, Cl2A, O10A, O11A, O12A
 with sigma for 1-2 distances of 0.001 and sigma for 1-3 distances of 0.001
 O10, Cl2, O11, O9, O12
 with sigma for 1-2 distances of 0.001 and sigma for 1-3 distances of 0.001
5. Others
 Sof(Cl2A)=Sof(O10A)=Sof(O11A)=Sof(O9A)=Sof(O12A)=1-FVAR(1)
 Sof(Cl2)=Sof(O10)=Sof(O11)=Sof(O9)=Sof(O12)=FVAR(1)
 Sof(Cl1A)=Sof(O5A)=Sof(O6A)=Sof(O7A)=Sof(O8A)=1-FVAR(2)
 Sof(Cl1)=Sof(O5)=Sof(O6)=Sof(O7)=Sof(O8)=FVAR(2)
6.a Ternary CH refined with riding coordinates:
 C1(H1), C17(H17), C24(H24), C40(H40)
6.b Secondary CH2 refined with riding coordinates:
 C8(H8A,H8B), C16(H16A,H16B), C31(H31A,H31B), C39(H39A,H39B)
6.c Aromatic/amide H refined with riding coordinates:
 C3(H3), C4(H4), C5(H5), C6(H6), C7(H7), C11(H11), C12(H12), C13(H13),
 C19(H19), C20(H20), C21(H21), C22(H22), C23(H23), C26(H26), C27(H27), C28(H28),
  C29(H29), C30(H30), C34(H34), C35(H35), C36(H36), C42(H42), C43(H43),
 C44(H44), C45(H45), C46(H46)
;
_olex2_submission_special_instructions 'No special instructions were received'

loop_
_space_group_symop_operation_xyz
'x, y, z'
'-x, y, -z+1/2'
'x+1/2, y+1/2, z'
'-x+1/2, y+1/2, -z+1/2'
'-x, -y, -z'
'x, -y, z-1/2'
'-x+1/2, -y+1/2, -z'
'x+1/2, -y+1/2, z-1/2'

loop_
_atom_site_label
_atom_site_type_symbol
_atom_site_fract_x
_atom_site_fract_y
_atom_site_fract_z
_atom_site_U_iso_or_equiv
_atom_site_adp_type
_atom_site_occupancy
_atom_site_site_symmetry_order
_atom_site_calc_flag
_atom_site_refinement_flags_posn
_atom_site_refinement_flags_adp
_atom_site_refinement_flags_occupancy
_atom_site_disorder_assembly
_atom_site_disorder_group
Fe1 Fe 0.35959(2) 0.83065(4) 0.33216(2) 0.03711(13) Uani 1 1 d . . . . .
O1 O 0.26635(6) 0.6570(3) 0.26959(14) 0.0577(7) Uani 1 1 d . . . . .
O2 O 0.45246(7) 0.7156(3) 0.49609(15) 0.0715(9) Uani 1 1 d . . . . .
O3 O 0.33755(7) 1.1314(2) 0.40882(14) 0.0564(7) Uani 1 1 d . . . . .
O4 O 0.36849(8) 0.8351(3) 0.15071(14) 0.0628(7) Uani 1 1 d . . . . .
N1 N 0.30816(7) 0.7886(3) 0.27942(14) 0.0405(6) Uani 1 1 d . . . . .
N2 N 0.36018(7) 0.6824(3) 0.37595(14) 0.0410(6) Uani 1 1 d . . . . .
N3 N 0.41071(7) 0.8223(3) 0.40457(15) 0.0466(7) Uani 1 1 d . . . . .
N4 N 0.34903(7) 0.9406(3) 0.39275(14) 0.0418(7) Uani 1 1 d . . . . .
N5 N 0.35922(7) 0.9791(3) 0.28878(14) 0.0379(6) Uani 1 1 d . . . . .
N6 N 0.36736(7) 0.7749(3) 0.25075(15) 0.0441(7) Uani 1 1 d . . . . .
C1 C 0.27406(8) 0.8478(3) 0.22963(18) 0.0441(8) Uani 1 1 d . . . . .
H1 H 0.269716 0.913544 0.254856 0.053 Uiso 1 1 calc R U . . .
C2 C 0.27419(8) 0.8965(3) 0.16364(17) 0.0415(8) Uani 1 1 d . . . . .
C3 C 0.27739(10) 0.8219(4) 0.1150(2) 0.0548(9) Uani 1 1 d . . . . .
H3 H 0.279532 0.740089 0.122750 0.066 Uiso 1 1 calc R U . . .
C4 C 0.27738(12) 0.8693(5) 0.0548(2) 0.0692(13) Uani 1 1 d . . . . .
H4 H 0.279528 0.818878 0.022393 0.083 Uiso 1 1 calc R U . . .
C5 C 0.27424(12) 0.9896(5) 0.0426(2) 0.0698(12) Uani 1 1 d . . . . .
H5 H 0.274240 1.020335 0.001983 0.084 Uiso 1 1 calc R U . . .
C6 C 0.27112(12) 1.0645(4) 0.0899(2) 0.0678(12) Uani 1 1 d . . . . .
H6 H 0.268963 1.146281 0.081744 0.081 Uiso 1 1 calc R U . . .
C7 C 0.27120(10) 1.0176(4) 0.1501(2) 0.0529(9) Uani 1 1 d . . . . .
H7 H 0.269188 1.068862 0.182377 0.063 Uiso 1 1 calc R U . . .
C8 C 0.24650(10) 0.7489(4) 0.2162(2) 0.0578(10) Uani 1 1 d . . . . .
H8A H 0.226754 0.778935 0.222492 0.069 Uiso 1 1 calc R U . . .
H8B H 0.237109 0.717244 0.168175 0.069 Uiso 1 1 calc R U . . .
C9 C 0.30055(9) 0.6891(3) 0.29855(18) 0.0428(8) Uani 1 1 d . . . . .
C10 C 0.32960(10) 0.6200(3) 0.35420(18) 0.0454(8) Uani 1 1 d . . . . .
C11 C 0.32904(11) 0.5128(4) 0.3847(2) 0.0596(10) Uani 1 1 d . . . . .
H11 H 0.307701 0.471068 0.369449 0.072 Uiso 1 1 calc R U . . .
C12 C 0.36081(12) 0.4678(4) 0.4387(2) 0.0656(11) Uani 1 1 d . . . . .
H12 H 0.361045 0.394773 0.459605 0.079 Uiso 1 1 calc R U . . .
C13 C 0.39223(12) 0.5320(4) 0.4616(2) 0.0602(10) Uani 1 1 d . . . . .
H13 H 0.413695 0.503193 0.498158 0.072 Uiso 1 1 calc R U . . .
C14 C 0.39111(10) 0.6395(3) 0.42901(18) 0.0478(9) Uani 1 1 d . . . . .
C15 C 0.41896(9) 0.7275(4) 0.44260(19) 0.0508(9) Uani 1 1 d . . . . .
C16 C 0.47103(12) 0.8233(5) 0.4912(3) 0.0914(18) Uani 1 1 d . . . . .
H16A H 0.488616 0.802763 0.476133 0.110 Uiso 1 1 calc R U . . .
H16B H 0.483122 0.863045 0.537184 0.110 Uiso 1 1 calc R U . . .
C17 C 0.44195(9) 0.9037(4) 0.4357(2) 0.0602(11) Uani 1 1 d . . . . .
H17 H 0.436985 0.968376 0.460754 0.072 Uiso 1 1 calc R U . . .
C18 C 0.44988(9) 0.9572(4) 0.3795(2) 0.0584(11) Uani 1 1 d . . . . .
C19 C 0.44641(11) 1.0785(4) 0.3668(3) 0.0705(12) Uani 1 1 d . . . . .
H19 H 0.439831 1.128009 0.393665 0.085 Uiso 1 1 calc R U . . .
C20 C 0.45280(13) 1.1261(6) 0.3136(3) 0.0924(18) Uani 1 1 d . . . . .
H20 H 0.450535 1.207634 0.304808 0.111 Uiso 1 1 calc R U . . .
C21 C 0.46239(14) 1.0529(7) 0.2744(3) 0.107(2) Uani 1 1 d . . . . .
H21 H 0.466672 1.085189 0.238866 0.129 Uiso 1 1 calc R U . . .
C22 C 0.46579(15) 0.9338(7) 0.2864(3) 0.105(2) Uani 1 1 d . . . . .
H22 H 0.472299 0.884925 0.259200 0.126 Uiso 1 1 calc R U . . .
C23 C 0.45961(13) 0.8852(5) 0.3389(3) 0.0850(15) Uani 1 1 d . . . . .
H23 H 0.461995 0.803499 0.347044 0.102 Uiso 1 1 calc R U . . .
C24 C 0.33650(10) 0.9333(4) 0.44730(19) 0.0517(9) Uani 1 1 d . . . . .
H24 H 0.311505 0.906615 0.423499 0.062 Uiso 1 1 calc R U . . .
C25 C 0.35805(11) 0.8481(4) 0.5076(2) 0.0571(10) Uani 1 1 d . . . . .
C26 C 0.39484(13) 0.8630(5) 0.5494(2) 0.0714(13) Uani 1 1 d . . . . .
H26 H 0.406350 0.927528 0.541835 0.086 Uiso 1 1 calc R U . . .
C27 C 0.41427(17) 0.7800(6) 0.6028(3) 0.0980(19) Uani 1 1 d . . . . .
H27 H 0.438900 0.788880 0.630791 0.118 Uiso 1 1 calc R U . . .
C28 C 0.3972(2) 0.6851(7) 0.6142(3) 0.112(2) Uani 1 1 d . . . . .
H28 H 0.410342 0.629526 0.649454 0.134 Uiso 1 1 calc R U . . .
C29 C 0.3612(2) 0.6717(5) 0.5744(3) 0.102(2) Uani 1 1 d . . . . .
H29 H 0.349761 0.608179 0.583191 0.122 Uiso 1 1 calc R U . . .
C30 C 0.34165(15) 0.7521(4) 0.5211(2) 0.0743(13) Uani 1 1 d . . . . .
H30 H 0.317038 0.741776 0.493619 0.089 Uiso 1 1 calc R U . . .
C31 C 0.33743(12) 1.0644(4) 0.4683(2) 0.0637(11) Uani 1 1 d . . . . .
H31A H 0.316544 1.084342 0.473469 0.076 Uiso 1 1 calc R U . . .
H31B H 0.358811 1.081390 0.512968 0.076 Uiso 1 1 calc R U . . .
C32 C 0.34733(9) 1.0503(3) 0.37527(18) 0.0424(8) Uani 1 1 d . . . . .
C33 C 0.35345(9) 1.0808(3) 0.31512(18) 0.0423(8) Uani 1 1 d . . . . .
C34 C 0.35261(10) 1.1900(4) 0.2846(2) 0.0543(9) Uani 1 1 d . . . . .
H34 H 0.348847 1.259751 0.303780 0.065 Uiso 1 1 calc R U . . .
C35 C 0.35753(11) 1.1932(4) 0.2247(2) 0.0605(11) Uani 1 1 d . . . . .
H35 H 0.356864 1.265604 0.202787 0.073 Uiso 1 1 calc R U . . .
C36 C 0.36340(10) 1.0890(4) 0.1974(2) 0.0540(10) Uani 1 1 d . . . . .
H36 H 0.366833 1.090504 0.157401 0.065 Uiso 1 1 calc R U . . .
C37 C 0.36409(8) 0.9827(3) 0.23046(18) 0.0434(8) Uani 1 1 d . . . . .
C38 C 0.36758(9) 0.8606(3) 0.21105(18) 0.0450(8) Uani 1 1 d . . . . .
C39 C 0.36524(15) 0.7052(4) 0.1439(2) 0.0793(14) Uani 1 1 d . . . . .
H39A H 0.384102 0.671924 0.135810 0.095 Uiso 1 1 calc R U . . .
H39B H 0.342246 0.682654 0.104419 0.095 Uiso 1 1 calc R U . . .
C40 C 0.36866(11) 0.6610(4) 0.2155(2) 0.0558(10) Uani 1 1 d . . . . .
H40 H 0.347400 0.613669 0.205655 0.067 Uiso 1 1 calc R U . . .
C41 C 0.40152(11) 0.5888(4) 0.2620(2) 0.0615(11) Uani 1 1 d . . . . .
C42 C 0.39955(15) 0.4999(4) 0.3042(3) 0.0771(13) Uani 1 1 d . . . . .
H42 H 0.377467 0.480929 0.300840 0.092 Uiso 1 1 calc R U . . .
C43 C 0.4296(2) 0.4379(6) 0.3516(4) 0.118(2) Uani 1 1 d . . . . .
H43 H 0.427955 0.378920 0.380632 0.141 Uiso 1 1 calc R U . . .
C44 C 0.4618(2) 0.4643(7) 0.3553(5) 0.140(3) Uani 1 1 d . . . . .
H44 H 0.482258 0.424510 0.388134 0.168 Uiso 1 1 calc R U . . .
C45 C 0.46436(17) 0.5489(7) 0.3111(5) 0.140(3) Uani 1 1 d . . . . .
H45 H 0.486336 0.564383 0.313099 0.168 Uiso 1 1 calc R U . . .
C46 C 0.43410(14) 0.6110(5) 0.2637(4) 0.1005(19) Uani 1 1 d . . . . .
H46 H 0.435598 0.667349 0.233173 0.121 Uiso 1 1 calc R U . . .
Cl1 Cl 0.27920(10) 1.4335(3) 0.1561(2) 0.0544(6) Uani 0.806(9) 1 d D U P A 1
O5 O 0.30164(19) 1.4399(7) 0.2310(2) 0.0857(19) Uani 0.806(9) 1 d D . P A 1
O6 O 0.25454(16) 1.5287(4) 0.1342(2) 0.101(2) Uani 0.806(9) 1 d D . P A 1
O7 O 0.25787(16) 1.3318(5) 0.1395(3) 0.111(2) Uani 0.806(9) 1 d D . P A 1
O8 O 0.29949(15) 1.4352(10) 0.1203(3) 0.154(3) Uani 0.806(9) 1 d D . P A 1
Cl2 Cl 0.4397(3) 1.2328(11) 0.5611(6) 0.065(2) Uani 0.398(10) 1 d D . P B 1
O10 O 0.4428(8) 1.1136(14) 0.5448(12) 0.179(8) Uani 0.398(10) 1 d D . P B 1
O11 O 0.4525(5) 1.2919(17) 0.5211(10) 0.146(7) Uani 0.398(10) 1 d D . P B 1
O9 O 0.4051(3) 1.2619(19) 0.5436(9) 0.137(6) Uani 0.398(10) 1 d D . P B 1
O12 O 0.4600(3) 1.2494(14) 0.6335(6) 0.143(6) Uani 0.398(10) 1 d D . P B 1
Cl2A Cl 0.4355(2) 1.2218(8) 0.5442(4) 0.083(2) Uani 0.602(10) 1 d D . P B 2
O10A O 0.4130(2) 1.2123(9) 0.4706(4) 0.159(4) Uani 0.602(10) 1 d D . P B 2
O11A O 0.4622(3) 1.3004(14) 0.5556(8) 0.179(6) Uani 0.602(10) 1 d D . P B 2
O9A O 0.4157(4) 1.2760(17) 0.5712(8) 0.210(7) Uani 0.602(10) 1 d D . P B 2
O12A O 0.4490(4) 1.1145(11) 0.5781(8) 0.177(6) Uani 0.602(10) 1 d D . P B 2
Cl1A Cl 0.2823(4) 1.4272(16) 0.1512(10) 0.067(3) Uani 0.194(9) 1 d D U P A 2
O5A O 0.3077(7) 1.401(3) 0.2231(10) 0.083(7) Uani 0.194(9) 1 d D . P A 2
O6A O 0.2467(4) 1.416(3) 0.1373(12) 0.112(8) Uani 0.194(9) 1 d D . P A 2
O7A O 0.2870(7) 1.3544(18) 0.1069(11) 0.101(7) Uani 0.194(9) 1 d D . P A 2
O8A O 0.2856(6) 1.5462(14) 0.1373(10) 0.090(6) Uani 0.194(9) 1 d D . P A 2

loop_
_atom_site_aniso_label
_atom_site_aniso_U_11
_atom_site_aniso_U_22
_atom_site_aniso_U_33
_atom_site_aniso_U_23
_atom_site_aniso_U_13
_atom_site_aniso_U_12
Fe1 0.0326(2) 0.0462(3) 0.0349(2) -0.0011(2) 0.01804(19) -0.0060(2)
O1 0.0419(13) 0.0690(18) 0.0616(16) 0.0027(14) 0.0242(12) -0.0170(13)
O2 0.0423(15) 0.098(2) 0.0564(17) 0.0179(16) 0.0093(13) -0.0007(15)
O3 0.0637(17) 0.0591(17) 0.0582(16) -0.0061(13) 0.0386(14) 0.0016(13)
O4 0.0789(19) 0.075(2) 0.0506(15) -0.0007(14) 0.0442(15) 0.0024(16)
N1 0.0368(14) 0.0520(18) 0.0367(14) -0.0037(13) 0.0207(12) -0.0066(13)
N2 0.0416(15) 0.0468(17) 0.0370(14) -0.0019(13) 0.0207(12) -0.0035(13)
N3 0.0348(15) 0.061(2) 0.0443(16) 0.0000(15) 0.0189(13) -0.0063(14)
N4 0.0365(15) 0.0529(19) 0.0390(15) -0.0026(13) 0.0205(12) -0.0108(13)
N5 0.0291(13) 0.0479(17) 0.0369(14) -0.0012(12) 0.0158(11) -0.0045(12)
N6 0.0399(15) 0.0512(18) 0.0442(16) -0.0035(14) 0.0224(13) -0.0043(13)
C1 0.0338(17) 0.057(2) 0.0429(18) -0.0031(17) 0.0196(15) 0.0007(16)
C2 0.0305(16) 0.053(2) 0.0379(17) -0.0056(16) 0.0141(14) -0.0019(15)
C3 0.065(2) 0.051(2) 0.053(2) -0.0094(18) 0.032(2) -0.008(2)
C4 0.083(3) 0.084(3) 0.052(2) -0.026(2) 0.041(2) -0.021(3)
C5 0.070(3) 0.087(4) 0.050(2) 0.012(2) 0.027(2) 0.002(3)
C6 0.075(3) 0.062(3) 0.072(3) 0.024(2) 0.039(2) 0.020(2)
C7 0.052(2) 0.052(2) 0.059(2) -0.0022(19) 0.0291(19) 0.0104(18)
C8 0.0365(19) 0.074(3) 0.059(2) 0.006(2) 0.0195(18) -0.0082(19)
C9 0.0385(17) 0.051(2) 0.0426(18) -0.0050(16) 0.0222(15) -0.0129(16)
C10 0.050(2) 0.047(2) 0.0431(19) -0.0028(16) 0.0251(16) -0.0116(17)
C11 0.063(3) 0.056(2) 0.057(2) 0.004(2) 0.026(2) -0.018(2)
C12 0.085(3) 0.050(2) 0.062(3) 0.008(2) 0.035(2) -0.009(2)
C13 0.064(3) 0.058(3) 0.052(2) 0.010(2) 0.022(2) 0.010(2)
C14 0.047(2) 0.055(2) 0.0411(18) 0.0020(17) 0.0212(16) 0.0033(17)
C15 0.0376(19) 0.067(3) 0.0430(19) 0.0021(19) 0.0155(16) 0.0019(18)
C16 0.045(2) 0.135(5) 0.071(3) 0.025(3) 0.009(2) -0.020(3)
C17 0.038(2) 0.079(3) 0.054(2) -0.004(2) 0.0147(18) -0.017(2)
C18 0.0315(18) 0.075(3) 0.065(2) 0.005(2) 0.0200(18) -0.0109(19)
C19 0.043(2) 0.078(3) 0.082(3) -0.004(3) 0.023(2) -0.013(2)
C20 0.057(3) 0.093(4) 0.113(4) 0.035(4) 0.029(3) -0.006(3)
C21 0.065(3) 0.158(7) 0.113(5) 0.061(5) 0.054(3) 0.015(4)
C22 0.097(4) 0.140(6) 0.118(5) 0.029(4) 0.083(4) 0.024(4)
C23 0.076(3) 0.092(4) 0.112(4) 0.020(3) 0.065(3) 0.013(3)
C24 0.050(2) 0.069(3) 0.049(2) -0.0047(19) 0.0339(18) -0.0088(19)
C25 0.072(3) 0.068(3) 0.045(2) -0.0080(19) 0.039(2) -0.006(2)
C26 0.080(3) 0.093(4) 0.042(2) -0.003(2) 0.030(2) 0.001(3)
C27 0.107(4) 0.132(5) 0.047(3) -0.005(3) 0.030(3) 0.025(4)
C28 0.182(8) 0.104(5) 0.071(4) 0.015(4) 0.077(5) 0.045(5)
C29 0.182(7) 0.075(4) 0.093(4) 0.011(3) 0.101(5) 0.002(5)
C30 0.109(4) 0.073(3) 0.070(3) -0.002(2) 0.066(3) -0.010(3)
C31 0.081(3) 0.068(3) 0.064(3) -0.008(2) 0.053(2) 0.000(2)
C32 0.0362(17) 0.049(2) 0.0430(18) -0.0082(16) 0.0197(15) -0.0084(16)
C33 0.0355(17) 0.048(2) 0.0449(19) -0.0015(16) 0.0200(15) -0.0062(15)
C34 0.059(2) 0.048(2) 0.058(2) 0.0014(18) 0.0291(19) -0.0022(19)
C35 0.068(3) 0.058(3) 0.061(2) 0.017(2) 0.035(2) 0.000(2)
C36 0.054(2) 0.068(3) 0.048(2) 0.0105(19) 0.0302(18) -0.002(2)
C37 0.0323(16) 0.060(2) 0.0379(17) 0.0036(16) 0.0170(14) -0.0050(16)
C38 0.0383(18) 0.063(2) 0.0416(18) -0.0021(17) 0.0251(16) -0.0027(16)
C39 0.112(4) 0.077(3) 0.065(3) -0.012(2) 0.055(3) 0.011(3)
C40 0.060(2) 0.060(2) 0.057(2) -0.012(2) 0.035(2) -0.007(2)
C41 0.063(3) 0.052(2) 0.076(3) -0.014(2) 0.038(2) -0.005(2)
C42 0.093(4) 0.061(3) 0.089(3) -0.001(3) 0.054(3) 0.009(3)
C43 0.152(7) 0.087(5) 0.121(5) 0.018(4) 0.070(5) 0.049(5)
C44 0.109(6) 0.100(6) 0.154(7) -0.002(5) 0.016(5) 0.042(5)
C45 0.068(4) 0.095(5) 0.236(10) -0.017(6) 0.055(5) 0.010(4)
C46 0.076(4) 0.079(4) 0.159(6) 0.002(4) 0.067(4) 0.003(3)
Cl1 0.0542(11) 0.0513(10) 0.0520(9) -0.0037(8) 0.0207(7) -0.0004(8)
O5 0.077(4) 0.102(5) 0.053(2) -0.011(2) 0.0109(19) 0.014(3)
O6 0.118(4) 0.080(3) 0.074(3) -0.002(2) 0.021(3) 0.039(3)
O7 0.109(4) 0.070(3) 0.120(4) -0.018(3) 0.027(3) -0.026(3)
O8 0.082(4) 0.307(11) 0.096(4) 0.012(5) 0.062(3) 0.007(5)
Cl2 0.047(3) 0.071(4) 0.079(4) 0.011(3) 0.032(3) -0.003(2)
O10 0.33(3) 0.074(8) 0.182(15) -0.018(7) 0.162(17) 0.001(8)
O11 0.159(14) 0.146(10) 0.207(15) 0.071(12) 0.147(14) 0.020(11)
O9 0.064(5) 0.211(14) 0.140(11) 0.081(10) 0.052(5) 0.017(7)
O12 0.119(7) 0.182(13) 0.092(7) -0.020(6) 0.021(5) 0.017(8)
Cl2A 0.061(3) 0.073(2) 0.106(4) -0.011(3) 0.032(3) -0.0027(18)
O10A 0.114(6) 0.195(10) 0.112(5) -0.040(5) 0.009(4) 0.005(5)
O11A 0.094(5) 0.158(8) 0.218(12) 0.010(8) 0.019(6) -0.054(6)
O9A 0.257(14) 0.267(14) 0.189(12) 0.058(9) 0.174(13) 0.132(11)
O12A 0.159(9) 0.107(7) 0.205(12) 0.036(8) 0.038(8) 0.027(6)
Cl1A 0.056(4) 0.060(4) 0.063(4) 0.000(3) 0.011(3) -0.003(3)
O5A 0.057(8) 0.113(19) 0.064(7) 0.009(7) 0.016(6) 0.032(11)
O6A 0.043(7) 0.159(17) 0.112(13) 0.040(15) 0.018(6) -0.005(8)
O7A 0.126(17) 0.084(9) 0.074(8) -0.002(9) 0.032(10) 0.024(10)
O8A 0.081(12) 0.067(8) 0.093(11) 0.002(6) 0.017(9) -0.011(6)

loop_
_atom_type_symbol
_atom_type_description
_atom_type_scat_dispersion_real
_atom_type_scat_dispersion_imag
_atom_type_scat_source
C C 0.0033 0.0016 'International Tables Vol C Tables 4.2.6.8 and 6.1.1.4'
H H 0.0000 0.0000 'International Tables Vol C Tables 4.2.6.8 and 6.1.1.4'
Cl Cl 0.1484 0.1585 'International Tables Vol C Tables 4.2.6.8 and 6.1.1.4'
Fe Fe 0.3463 0.8444 'International Tables Vol C Tables 4.2.6.8 and 6.1.1.4'
N N 0.0061 0.0033 'International Tables Vol C Tables 4.2.6.8 and 6.1.1.4'
O O 0.0106 0.0060 'International Tables Vol C Tables 4.2.6.8 and 6.1.1.4'

loop_
_geom_angle_atom_site_label_1
_geom_angle_atom_site_label_2
_geom_angle_atom_site_label_3
_geom_angle
_geom_angle_site_symmetry_1
_geom_angle_site_symmetry_3
_geom_angle_publ_flag
N1 Fe1 N4 89.24(11) . . ?
N1 Fe1 N6 91.55(11) . . ?
N2 Fe1 N1 79.78(12) . . ?
N2 Fe1 N3 79.83(12) . . ?
N2 Fe1 N4 100.41(12) . . ?
N2 Fe1 N6 100.40(12) . . ?
N3 Fe1 N1 159.40(12) . . ?
N3 Fe1 N4 91.57(12) . . ?
N3 Fe1 N6 94.97(12) . . ?
N4 Fe1 N6 158.99(12) . . ?
N5 Fe1 N1 100.48(11) . . ?
N5 Fe1 N2 179.71(15) . . ?
N5 Fe1 N3 99.91(12) . . ?
N5 Fe1 N4 79.49(12) . . ?
N5 Fe1 N6 79.72(12) . . ?
C9 O1 C8 105.4(3) . . ?
C15 O2 C16 104.2(3) . . ?
C32 O3 C31 103.9(3) . . ?
C38 O4 C39 105.4(3) . . ?
C1 N1 Fe1 137.5(2) . . ?
C9 N1 Fe1 113.9(2) . . ?
C9 N1 C1 108.0(3) . . ?
C10 N2 Fe1 120.1(2) . . ?
C14 N2 Fe1 120.2(2) . . ?
C14 N2 C10 119.8(3) . . ?
C15 N3 Fe1 113.6(2) . . ?
C15 N3 C17 108.2(3) . . ?
C17 N3 Fe1 137.4(3) . . ?
C24 N4 Fe1 138.2(2) . . ?
C32 N4 Fe1 114.2(2) . . ?
C32 N4 C24 106.8(3) . . ?
C33 N5 Fe1 120.2(2) . . ?
C33 N5 C37 119.6(3) . . ?
C37 N5 Fe1 120.1(2) . . ?
C38 N6 Fe1 112.9(2) . . ?
C38 N6 C40 107.3(3) . . ?
C40 N6 Fe1 139.2(2) . . ?
N1 C1 H1 108.7 . . ?
N1 C1 C2 113.1(3) . . ?
N1 C1 C8 102.0(3) . . ?
C2 C1 H1 108.7 . . ?
C2 C1 C8 115.4(3) . . ?
C8 C1 H1 108.7 . . ?
C3 C2 C1 121.3(3) . . ?
C7 C2 C1 120.6(3) . . ?
C7 C2 C3 118.0(3) . . ?
C2 C3 H3 120.0 . . ?
C4 C3 C2 120.0(4) . . ?
C4 C3 H3 120.0 . . ?
C3 C4 H4 119.6 . . ?
C5 C4 C3 120.8(4) . . ?
C5 C4 H4 119.6 . . ?
C4 C5 H5 119.9 . . ?
C6 C5 C4 120.1(4) . . ?
C6 C5 H5 119.9 . . ?
C5 C6 H6 120.4 . . ?
C5 C6 C7 119.3(4) . . ?
C7 C6 H6 120.4 . . ?
C2 C7 C6 121.8(4) . . ?
C2 C7 H7 119.1 . . ?
C6 C7 H7 119.1 . . ?
O1 C8 C1 105.0(3) . . ?
O1 C8 H8A 110.8 . . ?
O1 C8 H8B 110.8 . . ?
C1 C8 H8A 110.8 . . ?
C1 C8 H8B 110.8 . . ?
H8A C8 H8B 108.8 . . ?
O1 C9 C10 123.1(3) . . ?
N1 C9 O1 118.3(3) . . ?
N1 C9 C10 118.5(3) . . ?
N2 C10 C9 107.8(3) . . ?
N2 C10 C11 121.6(3) . . ?
C11 C10 C9 130.6(3) . . ?
C10 C11 H11 120.6 . . ?
C10 C11 C12 118.8(4) . . ?
C12 C11 H11 120.6 . . ?
C11 C12 H12 120.1 . . ?
C13 C12 C11 119.8(4) . . ?
C13 C12 H12 120.1 . . ?
C12 C13 H13 120.6 . . ?
C14 C13 C12 118.8(4) . . ?
C14 C13 H13 120.6 . . ?
N2 C14 C13 121.3(4) . . ?
N2 C14 C15 107.4(3) . . ?
C13 C14 C15 131.3(4) . . ?
O2 C15 C14 122.2(4) . . ?
N3 C15 O2 118.7(4) . . ?
N3 C15 C14 119.0(3) . . ?
O2 C16 H16A 110.5 . . ?
O2 C16 H16B 110.5 . . ?
O2 C16 C17 106.0(3) . . ?
H16A C16 H16B 108.7 . . ?
C17 C16 H16A 110.5 . . ?
C17 C16 H16B 110.5 . . ?
N3 C17 C16 101.7(3) . . ?
N3 C17 H17 108.7 . . ?
N3 C17 C18 112.3(3) . . ?
C16 C17 H17 108.7 . . ?
C18 C17 C16 116.2(4) . . ?
C18 C17 H17 108.7 . . ?
C19 C18 C17 120.2(4) . . ?
C19 C18 C23 119.3(4) . . ?
C23 C18 C17 120.5(4) . . ?
C18 C19 H19 120.2 . . ?
C18 C19 C20 119.6(5) . . ?
C20 C19 H19 120.2 . . ?
C19 C20 H20 120.1 . . ?
C21 C20 C19 119.8(6) . . ?
C21 C20 H20 120.1 . . ?
C20 C21 H21 119.5 . . ?
C22 C21 C20 120.9(6) . . ?
C22 C21 H21 119.5 . . ?
C21 C22 H22 120.0 . . ?
C21 C22 C23 120.0(6) . . ?
C23 C22 H22 120.0 . . ?
C18 C23 H23 119.8 . . ?
C22 C23 C18 120.3(5) . . ?
C22 C23 H23 119.8 . . ?
N4 C24 H24 108.4 . . ?
N4 C24 C25 113.6(3) . . ?
N4 C24 C31 101.8(3) . . ?
C25 C24 H24 108.4 . . ?
C25 C24 C31 116.0(3) . . ?
C31 C24 H24 108.4 . . ?
C26 C25 C24 120.6(4) . . ?
C30 C25 C24 120.5(4) . . ?
C30 C25 C26 118.9(4) . . ?
C25 C26 H26 120.4 . . ?
C25 C26 C27 119.3(5) . . ?
C27 C26 H26 120.4 . . ?
C26 C27 H27 119.9 . . ?
C28 C27 C26 120.2(6) . . ?
C28 C27 H27 119.9 . . ?
C27 C28 H28 119.7 . . ?
C29 C28 C27 120.6(6) . . ?
C29 C28 H28 119.7 . . ?
C28 C29 H29 120.0 . . ?
C28 C29 C30 120.0(6) . . ?
C30 C29 H29 120.0 . . ?
C25 C30 H30 119.5 . . ?
C29 C30 C25 121.0(5) . . ?
C29 C30 H30 119.5 . . ?
O3 C31 C24 104.4(3) . . ?
O3 C31 H31A 110.9 . . ?
O3 C31 H31B 110.9 . . ?
C24 C31 H31A 110.9 . . ?
C24 C31 H31B 110.9 . . ?
H31A C31 H31B 108.9 . . ?
O3 C32 C33 122.5(3) . . ?
N4 C32 O3 119.2(3) . . ?
N4 C32 C33 118.1(3) . . ?
N5 C33 C32 108.0(3) . . ?
N5 C33 C34 121.9(3) . . ?
C34 C33 C32 130.1(3) . . ?
C33 C34 H34 120.9 . . ?
C33 C34 C35 118.2(4) . . ?
C35 C34 H34 120.9 . . ?
C34 C35 H35 120.0 . . ?
C36 C35 C34 120.0(4) . . ?
C36 C35 H35 120.0 . . ?
C35 C36 H36 120.5 . . ?
C37 C36 C35 119.0(3) . . ?
C37 C36 H36 120.5 . . ?
N5 C37 C36 121.2(3) . . ?
N5 C37 C38 108.2(3) . . ?
C36 C37 C38 130.5(3) . . ?
O4 C38 C37 121.9(3) . . ?
N6 C38 O4 119.0(3) . . ?
N6 C38 C37 119.0(3) . . ?
O4 C39 H39A 110.7 . . ?
O4 C39 H39B 110.7 . . ?
O4 C39 C40 105.2(3) . . ?
H39A C39 H39B 108.8 . . ?
C40 C39 H39A 110.7 . . ?
C40 C39 H39B 110.7 . . ?
N6 C40 C39 102.2(3) . . ?
N6 C40 H40 108.7 . . ?
N6 C40 C41 112.0(3) . . ?
C39 C40 H40 108.7 . . ?
C41 C40 C39 116.4(4) . . ?
C41 C40 H40 108.7 . . ?
C42 C41 C40 119.7(4) . . ?
C42 C41 C46 118.9(5) . . ?
C46 C41 C40 121.4(5) . . ?
C41 C42 H42 119.3 . . ?
C41 C42 C43 121.4(6) . . ?
C43 C42 H42 119.3 . . ?
C42 C43 H43 120.5 . . ?
C44 C43 C42 119.1(7) . . ?
C44 C43 H43 120.5 . . ?
C43 C44 H44 119.5 . . ?
C43 C44 C45 120.9(7) . . ?
C45 C44 H44 119.5 . . ?
C44 C45 H45 120.1 . . ?
C44 C45 C46 119.7(7) . . ?
C46 C45 H45 120.1 . . ?
C41 C46 H46 120.1 . . ?
C45 C46 C41 119.7(6) . . ?
C45 C46 H46 120.1 . . ?
O6 Cl1 O5 109.2(4) . . ?
O7 Cl1 O5 109.5(5) . . ?
O7 Cl1 O6 104.2(4) . . ?
O7 Cl1 O8 111.6(5) . . ?
O8 Cl1 O5 110.7(5) . . ?
O8 Cl1 O6 111.4(5) . . ?
O11 Cl2 O10 101.3(14) . . ?
O9 Cl2 O10 112.0(16) . . ?
O9 Cl2 O11 113.8(12) . . ?
O9 Cl2 O12 107.0(11) . . ?
O12 Cl2 O10 108.8(12) . . ?
O12 Cl2 O11 113.9(12) . . ?
O11A Cl2A O10A 108.5(9) . . ?
O11A Cl2A O9A 105.2(12) . . ?
O11A Cl2A O12A 111.7(11) . . ?
O9A Cl2A O10A 105.9(9) . . ?
O9A Cl2A O12A 110.7(12) . . ?
O12A Cl2A O10A 114.3(9) . . ?
O6A Cl1A O5A 113.4(18) . . ?
O7A Cl1A O5A 109.9(16) . . ?
O7A Cl1A O6A 107.9(18) . . ?
O7A Cl1A O8A 112.0(17) . . ?
O8A Cl1A O5A 109.1(18) . . ?
O8A Cl1A O6A 104.6(17) . . ?

loop_
_geom_bond_atom_site_label_1
_geom_bond_atom_site_label_2
_geom_bond_distance
_geom_bond_site_symmetry_2
_geom_bond_publ_flag
Fe1 N1 1.979(3) . ?
Fe1 N2 1.900(3) . ?
Fe1 N3 1.977(3) . ?
Fe1 N4 1.984(3) . ?
Fe1 N5 1.900(3) . ?
Fe1 N6 2.010(3) . ?
O1 C8 1.466(5) . ?
O1 C9 1.329(4) . ?
O2 C15 1.339(4) . ?
O2 C16 1.473(6) . ?
O3 C31 1.473(5) . ?
O3 C32 1.338(4) . ?
O4 C38 1.333(4) . ?
O4 C39 1.465(5) . ?
N1 C1 1.483(4) . ?
N1 C9 1.282(4) . ?
N2 C10 1.349(4) . ?
N2 C14 1.348(4) . ?
N3 C15 1.280(5) . ?
N3 C17 1.482(4) . ?
N4 C24 1.490(4) . ?
N4 C32 1.278(4) . ?
N5 C33 1.344(4) . ?
N5 C37 1.351(4) . ?
N6 C38 1.282(4) . ?
N6 C40 1.497(5) . ?
C1 H1 0.9800 . ?
C1 C2 1.509(5) . ?
C1 C8 1.537(5) . ?
C2 C3 1.386(5) . ?
C2 C7 1.382(5) . ?
C3 H3 0.9300 . ?
C3 C4 1.385(6) . ?
C4 H4 0.9300 . ?
C4 C5 1.369(6) . ?
C5 H5 0.9300 . ?
C5 C6 1.365(6) . ?
C6 H6 0.9300 . ?
C6 C7 1.383(5) . ?
C7 H7 0.9300 . ?
C8 H8A 0.9700 . ?
C8 H8B 0.9700 . ?
C9 C10 1.460(5) . ?
C10 C11 1.373(5) . ?
C11 H11 0.9300 . ?
C11 C12 1.385(6) . ?
C12 H12 0.9300 . ?
C12 C13 1.384(6) . ?
C13 H13 0.9300 . ?
C13 C14 1.381(5) . ?
C14 C15 1.460(5) . ?
C16 H16A 0.9700 . ?
C16 H16B 0.9700 . ?
C16 C17 1.531(6) . ?
C17 H17 0.9800 . ?
C17 C18 1.512(5) . ?
C18 C19 1.382(6) . ?
C18 C23 1.382(6) . ?
C19 H19 0.9300 . ?
C19 C20 1.388(7) . ?
C20 H20 0.9300 . ?
C20 C21 1.364(9) . ?
C21 H21 0.9300 . ?
C21 C22 1.356(9) . ?
C22 H22 0.9300 . ?
C22 C23 1.373(7) . ?
C23 H23 0.9300 . ?
C24 H24 0.9800 . ?
C24 C25 1.509(6) . ?
C24 C31 1.533(6) . ?
C25 C26 1.391(6) . ?
C25 C30 1.385(6) . ?
C26 H26 0.9300 . ?
C26 C27 1.394(7) . ?
C27 H27 0.9300 . ?
C27 C28 1.374(9) . ?
C28 H28 0.9300 . ?
C28 C29 1.356(9) . ?
C29 H29 0.9300 . ?
C29 C30 1.376(8) . ?
C30 H30 0.9300 . ?
C31 H31A 0.9700 . ?
C31 H31B 0.9700 . ?
C32 C33 1.461(5) . ?
C33 C34 1.379(5) . ?
C34 H34 0.9300 . ?
C34 C35 1.387(5) . ?
C35 H35 0.9300 . ?
C35 C36 1.379(6) . ?
C36 H36 0.9300 . ?
C36 C37 1.378(5) . ?
C37 C38 1.458(5) . ?
C39 H39A 0.9700 . ?
C39 H39B 0.9700 . ?
C39 C40 1.541(6) . ?
C40 H40 0.9800 . ?
C40 C41 1.506(6) . ?
C41 C42 1.371(6) . ?
C41 C46 1.389(6) . ?
C42 H42 0.9300 . ?
C42 C43 1.380(8) . ?
C43 H43 0.9300 . ?
C43 C44 1.362(10) . ?
C44 H44 0.9300 . ?
C44 C45 1.377(11) . ?
C45 H45 0.9300 . ?
C45 C46 1.385(9) . ?
C46 H46 0.9300 . ?
Cl1 O5 1.416(4) . ?
Cl1 O6 1.411(4) . ?
Cl1 O7 1.394(5) . ?
Cl1 O8 1.395(5) . ?
Cl2 O10 1.404(15) . ?
Cl2 O11 1.377(11) . ?
Cl2 O9 1.372(12) . ?
Cl2 O12 1.373(14) . ?
Cl2A O10A 1.397(10) . ?
Cl2A O11A 1.362(11) . ?
Cl2A O9A 1.369(10) . ?
Cl2A O12A 1.379(12) . ?
Cl1A O5A 1.421(15) . ?
Cl1A O6A 1.400(16) . ?
Cl1A O7A 1.333(16) . ?
Cl1A O8A 1.389(16) . ?

loop_
_geom_torsion_atom_site_label_1
_geom_torsion_atom_site_label_2
_geom_torsion_atom_site_label_3
_geom_torsion_atom_site_label_4
_geom_torsion
_geom_torsion_site_symmetry_1
_geom_torsion_site_symmetry_2
_geom_torsion_site_symmetry_3
_geom_torsion_site_symmetry_4
_geom_torsion_publ_flag
Fe1 N1 C1 C2 56.9(4) . . . . ?
Fe1 N1 C1 C8 -178.6(3) . . . . ?
Fe1 N1 C9 O1 175.6(2) . . . . ?
Fe1 N1 C9 C10 -0.8(4) . . . . ?
Fe1 N2 C10 C9 -1.7(4) . . . . ?
Fe1 N2 C10 C11 -179.9(3) . . . . ?
Fe1 N2 C14 C13 -179.9(3) . . . . ?
Fe1 N2 C14 C15 1.9(4) . . . . ?
Fe1 N3 C15 O2 -176.2(3) . . . . ?
Fe1 N3 C15 C14 0.2(4) . . . . ?
Fe1 N3 C17 C16 177.9(3) . . . . ?
Fe1 N3 C17 C18 -57.2(5) . . . . ?
Fe1 N4 C24 C25 52.4(5) . . . . ?
Fe1 N4 C24 C31 177.8(3) . . . . ?
Fe1 N4 C32 O3 174.7(2) . . . . ?
Fe1 N4 C32 C33 -0.5(4) . . . . ?
Fe1 N5 C33 C32 -1.6(3) . . . . ?
Fe1 N5 C33 C34 -179.3(3) . . . . ?
Fe1 N5 C37 C36 179.0(3) . . . . ?
Fe1 N5 C37 C38 2.1(3) . . . . ?
Fe1 N6 C38 O4 -172.6(2) . . . . ?
Fe1 N6 C38 C37 2.8(4) . . . . ?
Fe1 N6 C40 C39 164.1(3) . . . . ?
Fe1 N6 C40 C41 -70.6(5) . . . . ?
O1 C9 C10 N2 -174.6(3) . . . . ?
O1 C9 C10 C11 3.3(6) . . . . ?
O2 C16 C17 N3 -10.7(5) . . . . ?
O2 C16 C17 C18 -133.0(4) . . . . ?
O3 C32 C33 N5 -173.7(3) . . . . ?
O3 C32 C33 C34 3.7(6) . . . . ?
O4 C39 C40 N6 9.2(4) . . . . ?
O4 C39 C40 C41 -113.1(4) . . . . ?
N1 C1 C2 C3 63.5(4) . . . . ?
N1 C1 C2 C7 -116.3(4) . . . . ?
N1 C1 C8 O1 11.3(4) . . . . ?
N1 C9 C10 N2 1.6(4) . . . . ?
N1 C9 C10 C11 179.5(4) . . . . ?
N2 C10 C11 C12 -0.6(6) . . . . ?
N2 C14 C15 O2 175.0(3) . . . . ?
N2 C14 C15 N3 -1.3(5) . . . . ?
N3 C17 C18 C19 115.1(4) . . . . ?
N3 C17 C18 C23 -62.9(5) . . . . ?
N4 C24 C25 C26 57.7(5) . . . . ?
N4 C24 C25 C30 -120.5(4) . . . . ?
N4 C24 C31 O3 19.2(4) . . . . ?
N4 C32 C33 N5 1.3(4) . . . . ?
N4 C32 C33 C34 178.7(4) . . . . ?
N5 C33 C34 C35 0.7(5) . . . . ?
N5 C37 C38 O4 172.0(3) . . . . ?
N5 C37 C38 N6 -3.2(4) . . . . ?
N6 C40 C41 C42 95.7(5) . . . . ?
N6 C40 C41 C46 -83.6(5) . . . . ?
C1 N1 C9 O1 3.3(4) . . . . ?
C1 N1 C9 C10 -173.0(3) . . . . ?
C1 C2 C3 C4 179.9(3) . . . . ?
C1 C2 C7 C6 -179.8(3) . . . . ?
C2 C1 C8 O1 134.2(3) . . . . ?
C2 C3 C4 C5 0.0(7) . . . . ?
C3 C2 C7 C6 0.4(6) . . . . ?
C3 C4 C5 C6 0.1(7) . . . . ?
C4 C5 C6 C7 0.1(7) . . . . ?
C5 C6 C7 C2 -0.3(6) . . . . ?
C7 C2 C3 C4 -0.2(6) . . . . ?
C8 O1 C9 N1 4.5(4) . . . . ?
C8 O1 C9 C10 -179.3(3) . . . . ?
C8 C1 C2 C3 -53.3(4) . . . . ?
C8 C1 C2 C7 126.9(4) . . . . ?
C9 O1 C8 C1 -9.9(4) . . . . ?
C9 N1 C1 C2 -133.6(3) . . . . ?
C9 N1 C1 C8 -9.1(4) . . . . ?
C9 C10 C11 C12 -178.2(4) . . . . ?
C10 N2 C14 C13 0.3(5) . . . . ?
C10 N2 C14 C15 -177.8(3) . . . . ?
C10 C11 C12 C13 1.0(6) . . . . ?
C11 C12 C13 C14 -0.7(6) . . . . ?
C12 C13 C14 N2 0.1(6) . . . . ?
C12 C13 C14 C15 177.7(4) . . . . ?
C13 C14 C15 O2 -3.0(6) . . . . ?
C13 C14 C15 N3 -179.2(4) . . . . ?
C14 N2 C10 C9 178.0(3) . . . . ?
C14 N2 C10 C11 -0.1(5) . . . . ?
C15 O2 C16 C17 8.5(5) . . . . ?
C15 N3 C17 C16 9.4(4) . . . . ?
C15 N3 C17 C18 134.3(4) . . . . ?
C16 O2 C15 N3 -2.7(5) . . . . ?
C16 O2 C15 C14 -178.9(4) . . . . ?
C16 C17 C18 C19 -128.4(5) . . . . ?
C16 C17 C18 C23 53.6(6) . . . . ?
C17 N3 C15 O2 -4.7(5) . . . . ?
C17 N3 C15 C14 171.7(3) . . . . ?
C17 C18 C19 C20 -178.2(4) . . . . ?
C17 C18 C23 C22 178.1(4) . . . . ?
C18 C19 C20 C21 0.1(7) . . . . ?
C19 C18 C23 C22 0.0(7) . . . . ?
C19 C20 C21 C22 0.1(9) . . . . ?
C20 C21 C22 C23 -0.1(10) . . . . ?
C21 C22 C23 C18 0.1(9) . . . . ?
C23 C18 C19 C20 -0.1(6) . . . . ?
C24 N4 C32 O3 3.5(4) . . . . ?
C24 N4 C32 C33 -171.7(3) . . . . ?
C24 C25 C26 C27 -177.3(4) . . . . ?
C24 C25 C30 C29 177.9(4) . . . . ?
C25 C24 C31 O3 143.0(3) . . . . ?
C25 C26 C27 C28 -0.4(7) . . . . ?
C26 C25 C30 C29 -0.4(6) . . . . ?
C26 C27 C28 C29 -0.8(8) . . . . ?
C27 C28 C29 C30 1.4(9) . . . . ?
C28 C29 C30 C25 -0.8(8) . . . . ?
C30 C25 C26 C27 1.0(6) . . . . ?
C31 O3 C32 N4 9.6(4) . . . . ?
C31 O3 C32 C33 -175.5(3) . . . . ?
C31 C24 C25 C26 -59.8(5) . . . . ?
C31 C24 C25 C30 122.0(4) . . . . ?
C32 O3 C31 C24 -17.6(4) . . . . ?
C32 N4 C24 C25 -139.7(3) . . . . ?
C32 N4 C24 C31 -14.2(4) . . . . ?
C32 C33 C34 C35 -176.4(4) . . . . ?
C33 N5 C37 C36 0.2(5) . . . . ?
C33 N5 C37 C38 -176.7(3) . . . . ?
C33 C34 C35 C36 -0.6(6) . . . . ?
C34 C35 C36 C37 0.3(6) . . . . ?
C35 C36 C37 N5 -0.1(5) . . . . ?
C35 C36 C37 C38 176.0(4) . . . . ?
C36 C37 C38 O4 -4.5(6) . . . . ?
C36 C37 C38 N6 -179.7(4) . . . . ?
C37 N5 C33 C32 177.2(3) . . . . ?
C37 N5 C33 C34 -0.5(5) . . . . ?
C38 O4 C39 C40 -9.1(5) . . . . ?
C38 N6 C40 C39 -6.2(4) . . . . ?
C38 N6 C40 C41 119.0(3) . . . . ?
C39 O4 C38 N6 5.7(5) . . . . ?
C39 O4 C38 C37 -169.5(4) . . . . ?
C39 C40 C41 C42 -147.3(4) . . . . ?
C39 C40 C41 C46 33.4(6) . . . . ?
C40 N6 C38 O4 0.6(4) . . . . ?
C40 N6 C38 C37 176.0(3) . . . . ?
C40 C41 C42 C43 -175.0(5) . . . . ?
C40 C41 C46 C45 175.1(5) . . . . ?
C41 C42 C43 C44 -1.3(10) . . . . ?
C42 C41 C46 C45 -4.2(8) . . . . ?
C42 C43 C44 C45 -1.9(12) . . . . ?
C43 C44 C45 C46 2.0(13) . . . . ?
C44 C45 C46 C41 1.1(11) . . . . ?
C46 C41 C42 C43 4.4(8) . . . . ?
